data_4516969
loop_
_publ_author_name
'Singh, Munendra Pal'
'Baruah, Jubaraj B.'

_publ_section_title
;
 Combinations of Tautomeric Forms and Neutral-Cationic Forms in the
 Cocrystals of Sulfamethazine with Carboxylic Acids.
;
_journal_issue 7
_journal_name_full 'ACS omega'
_journal_page_first 11609
_journal_page_last 11620
_journal_paper_doi 10.1021/acsomega.9b01437
_journal_volume 4
_journal_year 2019
_chemical_formula_sum 'C25 H26 N6 O6 S'
_chemical_formula_weight 538.58
_space_group_crystal_system monoclinic
_space_group_IT_number 14
_space_group_name_Hall '-P 2ybc'
_space_group_name_H-M_alt 'P 1 21/c 1'
_atom_sites_solution_hydrogens mixed
_audit_creation_method SHELXL-2014/7
_cell_angle_alpha 90
_cell_angle_beta 102.118(2)
_cell_angle_gamma 90
_cell_formula_units_Z 4
_cell_length_a 9.3634(12)
_cell_length_b 29.190(4)
_cell_length_c 9.6803(12)
_cell_measurement_reflns_used 7625
_cell_measurement_temperature 296(2)
_cell_measurement_theta_max 20.61
_cell_measurement_theta_min 2.26
_cell_volume 2586.8(6)
_computing_structure_refinement 'SHELXL-2014/7 (Sheldrick, 2014)'
_diffrn_ambient_temperature 296(2)
_diffrn_measured_fraction_theta_full 1.000
_diffrn_measured_fraction_theta_max 1.000
_diffrn_measurement_device_type 'Bruker APEX-II CCD'
_diffrn_measurement_method '\f and \w scans'
_diffrn_radiation_type MoK\a
_diffrn_radiation_wavelength 0.71073
_diffrn_reflns_av_R_equivalents 0.0615
_diffrn_reflns_av_unetI/netI 0.0245
_diffrn_reflns_Laue_measured_fraction_full 1.000
_diffrn_reflns_Laue_measured_fraction_max 1.000
_diffrn_reflns_limit_h_max 11
_diffrn_reflns_limit_h_min -11
_diffrn_reflns_limit_k_max 34
_diffrn_reflns_limit_k_min -34
_diffrn_reflns_limit_l_max 11
_diffrn_reflns_limit_l_min -11
_diffrn_reflns_number 70686
_diffrn_reflns_point_group_measured_fraction_full 1.000
_diffrn_reflns_point_group_measured_fraction_max 1.000
_diffrn_reflns_theta_full 25.049
_diffrn_reflns_theta_max 25.049
_diffrn_reflns_theta_min 2.225
_exptl_absorpt_coefficient_mu 0.178
_exptl_absorpt_correction_T_max 0.979
_exptl_absorpt_correction_T_min 0.962
_exptl_absorpt_correction_type multi-scan
_exptl_absorpt_process_details multi-scan
_exptl_crystal_colour red
_exptl_crystal_density_diffrn 1.383
_exptl_crystal_description block
_exptl_crystal_F_000 1128
_exptl_crystal_size_max 0.26
_exptl_crystal_size_mid 0.18
_exptl_crystal_size_min 0.12
_refine_diff_density_max 0.439
_refine_diff_density_min -0.323
_refine_diff_density_rms 0.046
_refine_ls_extinction_method none
_refine_ls_goodness_of_fit_ref 1.020
_refine_ls_hydrogen_treatment mixed
_refine_ls_matrix_type full
_refine_ls_number_parameters 362
_refine_ls_number_reflns 4587
_refine_ls_number_restraints 3
_refine_ls_restrained_S_all 1.019
_refine_ls_R_factor_all 0.0728
_refine_ls_R_factor_gt 0.0523
_refine_ls_shift/su_max 0.017
_refine_ls_shift/su_mean 0.000
_refine_ls_structure_factor_coef Fsqd
_refine_ls_weighting_details 'w=1/[\s^2^(Fo^2^)+(0.1000P)^2^+0.6255P] where P=(Fo^2^+2Fc^2^)/3'
_refine_ls_weighting_scheme calc
_refine_ls_wR_factor_gt 0.1498
_refine_ls_wR_factor_ref 0.1664
_reflns_Friedel_coverage 0.000
_reflns_number_gt 3333
_reflns_number_total 4587
_reflns_threshold_expression 'I > 2\s(I)'
_cod_data_source_file ao9b01437_si_002.cif
_cod_data_source_block SM.ABA.H2O
_cod_original_cell_volume 2586.9(6)
_cod_original_sg_symbol_H-M 'P 21/c'
_cod_database_code 4516969
_shelx_shelxl_version_number 2014/7
_shelx_space_group_comment
;
The symmetry employed for this shelxl refinement is uniquely defined
by the following loop, which should always be used as a source of
symmetry information in preference to the above space-group names.
They are only intended as comments.
;
_shelx_estimated_absorpt_t_min 0.962
_shelx_estimated_absorpt_t_max 0.979

loop_
_space_group_symop_operation_xyz
'x, y, z'
'-x, y+1/2, -z+1/2'
'-x, -y, -z'
'x, -y-1/2, z-1/2'

loop_
_atom_site_label
_atom_site_type_symbol
_atom_site_fract_x
_atom_site_fract_y
_atom_site_fract_z
_atom_site_U_iso_or_equiv
_atom_site_adp_type
_atom_site_occupancy
_atom_site_site_symmetry_order
_atom_site_calc_flag
_atom_site_refinement_flags_posn
_atom_site_refinement_flags_adp
S1 S -0.17462(7) 0.62121(2) 0.99904(7) 0.0529(2) Uani 1 1 d . .
O4 O 0.52935(19) 0.55420(7) 0.75326(19) 0.0628(5) Uani 1 1 d . .
O5 O 0.4974(2) 0.57963(7) 0.5313(2) 0.0628(5) Uani 1 1 d D .
O1 O -0.24971(19) 0.58551(7) 1.0563(2) 0.0695(6) Uani 1 1 d . .
O2 O -0.1823(2) 0.66678(7) 1.0543(2) 0.0717(6) Uani 1 1 d . .
O3 O -0.4793(2) 0.27645(7) 0.3320(2) 0.0766(6) Uani 1 1 d . .
H3A H -0.5116 0.2787 0.2467 0.115 Uiso 1 1 calc R U
N2 N -0.2486(2) 0.61964(7) 0.8314(2) 0.0530(5) Uani 1 1 d D .
N6 N 0.0069(2) 0.42626(7) 0.4309(2) 0.0551(5) Uani 1 1 d . .
N3 N -0.2872(2) 0.64152(7) 0.5999(2) 0.0526(5) Uani 1 1 d . .
N4 N -0.1106(2) 0.68077(7) 0.7721(2) 0.0545(5) Uani 1 1 d . .
N5 N -0.0347(2) 0.40215(8) 0.5212(2) 0.0585(6) Uani 1 1 d . .
O6 O 0.4320(3) 0.27973(9) 0.0467(3) 0.0893(8) Uani 1 1 d . .
C7 C -0.2119(3) 0.64865(8) 0.7337(3) 0.0481(6) Uani 1 1 d . .
C4 C 0.0088(3) 0.60606(9) 1.0222(3) 0.0512(6) Uani 1 1 d . .
C19 C 0.1215(3) 0.45782(8) 0.4888(3) 0.0509(6) Uani 1 1 d . .
C25 C 0.4636(3) 0.55381(9) 0.6247(3) 0.0535(6) Uani 1 1 d . .
C22 C 0.3420(2) 0.52114(8) 0.5778(3) 0.0499(6) Uani 1 1 d . .
C16 C -0.1501(3) 0.37146(9) 0.4648(3) 0.0538(6) Uani 1 1 d . .
C11 C -0.0822(3) 0.70759(9) 0.6694(3) 0.0590(7) Uani 1 1 d . .
C21 C 0.2812(3) 0.51604(9) 0.4356(3) 0.0545(6) Uani 1 1 d . .
H21 H 0.3145 0.5340 0.3695 0.065 Uiso 1 1 calc R U
C20 C 0.1718(3) 0.48456(9) 0.3913(3) 0.0559(6) Uani 1 1 d . .
H20 H 0.1317 0.4813 0.2954 0.067 Uiso 1 1 calc R U
C15 C -0.2185(3) 0.36947(9) 0.3223(3) 0.0567(7) Uani 1 1 d . .
H15 H -0.1894 0.3890 0.2575 0.068 Uiso 1 1 calc R U
C13 C -0.3722(3) 0.30869(9) 0.3736(3) 0.0599(7) Uani 1 1 d . .
C9 C -0.2577(3) 0.66905(10) 0.4973(3) 0.0605(7) Uani 1 1 d . .
C24 C 0.1778(3) 0.46360(9) 0.6315(3) 0.0582(7) Uani 1 1 d . .
H24 H 0.1420 0.4463 0.6976 0.070 Uiso 1 1 calc R U
C14 C -0.3300(3) 0.33830(9) 0.2781(3) 0.0592(7) Uani 1 1 d . .
H14 H -0.3769 0.3373 0.1834 0.071 Uiso 1 1 calc R U
C23 C 0.2876(3) 0.49521(9) 0.6751(3) 0.0587(7) Uani 1 1 d . .
H23 H 0.3257 0.4992 0.7711 0.070 Uiso 1 1 calc R U
C10 C -0.1558(3) 0.70270(10) 0.5304(3) 0.0674(8) Uani 1 1 d . .
H10 H -0.1358 0.7221 0.4607 0.081 Uiso 1 1 calc R U
C5 C 0.1191(3) 0.63817(12) 1.0376(3) 0.0711(8) Uani 1 1 d . .
H5 H 0.0977 0.6693 1.0340 0.085 Uiso 1 1 calc R U
C17 C -0.1948(3) 0.34239(10) 0.5595(3) 0.0663(7) Uani 1 1 d . .
H17 H -0.1503 0.3440 0.6548 0.080 Uiso 1 1 calc R U
C18 C -0.3051(3) 0.31086(10) 0.5147(3) 0.0684(8) Uani 1 1 d . .
H18 H -0.3338 0.2912 0.5793 0.082 Uiso 1 1 calc R U
C6 C 0.2655(3) 0.62282(16) 1.0590(3) 0.0873(12) Uani 1 1 d . .
H6 H 0.3411 0.6440 1.0694 0.105 Uiso 1 1 calc R U
C12 C 0.0321(3) 0.74384(10) 0.7136(4) 0.0807(9) Uani 1 1 d . .
H12C H -0.0144 0.7730 0.7176 0.121 Uiso 1 1 calc R U
H12B H 0.0941 0.7453 0.6464 0.121 Uiso 1 1 calc R U
H12A H 0.0897 0.7365 0.8052 0.121 Uiso 1 1 calc R U
C3 C 0.0449(3) 0.56016(11) 1.0302(4) 0.0833(10) Uani 1 1 d . .
H3 H -0.0289 0.5383 1.0211 0.100 Uiso 1 1 calc R U
C8 C -0.3429(4) 0.65948(13) 0.3498(3) 0.0853(10) Uani 1 1 d . .
H8A H -0.2777 0.6486 0.2926 0.128 Uiso 1 1 calc R U
H8C H -0.3895 0.6871 0.3095 0.128 Uiso 1 1 calc R U
H8B H -0.4157 0.6366 0.3533 0.128 Uiso 1 1 calc R U
C1 C 0.2970(4) 0.57640(17) 1.0646(4) 0.0899(11) Uani 1 1 d . .
N1 N 0.4421(3) 0.56244(18) 1.0875(4) 0.1536(17) Uani 1 1 d . .
H1A H 0.4633 0.5338 1.0936 0.184 Uiso 1 1 calc R U
H1B H 0.5106 0.5825 1.0956 0.184 Uiso 1 1 calc R U
C2 C 0.1870(4) 0.54625(15) 1.0513(5) 0.1067(13) Uani 1 1 d . .
H2 H 0.2080 0.5151 1.0567 0.128 Uiso 1 1 calc R U
H2A H -0.320(3) 0.5992(11) 0.806(4) 0.117(14) Uiso 1 1 d D .
H6A H 0.349(6) 0.2971(16) 0.012(5) 0.152(19) Uiso 1 1 d . .
H6B H 0.465(5) 0.2643(17) -0.016(5) 0.137(19) Uiso 1 1 d . .
H5A H 0.572(4) 0.5981(14) 0.553(5) 0.16(2) Uiso 1 1 d D .

loop_
_atom_site_aniso_label
_atom_site_aniso_U_11
_atom_site_aniso_U_22
_atom_site_aniso_U_33
_atom_site_aniso_U_23
_atom_site_aniso_U_13
_atom_site_aniso_U_12
S1 0.0488(4) 0.0634(4) 0.0479(4) 0.0061(3) 0.0131(3) 0.0023(3)
O4 0.0581(11) 0.0735(13) 0.0521(11) -0.0015(9) 0.0012(9) -0.0051(9)
O5 0.0608(12) 0.0683(13) 0.0574(12) 0.0007(10) 0.0077(9) -0.0046(10)
O1 0.0547(11) 0.0962(14) 0.0583(11) 0.0243(10) 0.0138(9) -0.0112(10)
O2 0.0809(13) 0.0732(13) 0.0613(12) -0.0112(10) 0.0156(10) 0.0192(10)
O3 0.0723(13) 0.0750(13) 0.0801(15) 0.0010(11) 0.0102(11) -0.0196(11)
N2 0.0508(12) 0.0602(14) 0.0458(12) 0.0094(10) 0.0053(10) -0.0042(10)
N6 0.0503(12) 0.0603(13) 0.0535(13) -0.0033(11) 0.0082(10) 0.0024(10)
N3 0.0528(12) 0.0625(13) 0.0434(12) 0.0043(10) 0.0124(10) 0.0135(10)
N4 0.0531(12) 0.0493(12) 0.0614(14) 0.0085(10) 0.0127(10) 0.0026(10)
N5 0.0523(12) 0.0635(14) 0.0572(14) 0.0022(11) 0.0061(10) 0.0025(11)
O6 0.0809(16) 0.0851(17) 0.0897(18) -0.0228(14) -0.0100(13) 0.0179(13)
C7 0.0455(13) 0.0514(14) 0.0483(14) 0.0079(11) 0.0119(11) 0.0093(11)
C4 0.0466(13) 0.0633(16) 0.0434(14) -0.0014(12) 0.0090(11) -0.0044(11)
C19 0.0442(12) 0.0547(15) 0.0508(15) -0.0012(12) 0.0033(11) 0.0078(11)
C25 0.0471(13) 0.0579(15) 0.0545(16) -0.0028(13) 0.0082(12) 0.0095(12)
C22 0.0448(13) 0.0516(14) 0.0513(15) -0.0023(11) 0.0055(11) 0.0095(11)
C16 0.0476(14) 0.0559(15) 0.0561(16) -0.0013(12) 0.0065(12) 0.0063(11)
C11 0.0546(15) 0.0521(15) 0.074(2) 0.0140(14) 0.0226(14) 0.0108(12)
C21 0.0540(14) 0.0610(15) 0.0488(15) -0.0007(12) 0.0114(12) 0.0040(12)
C20 0.0539(14) 0.0668(17) 0.0448(14) -0.0044(12) 0.0053(11) 0.0038(13)
C15 0.0589(15) 0.0548(15) 0.0568(16) 0.0037(12) 0.0129(13) 0.0027(12)
C13 0.0526(14) 0.0578(16) 0.0695(19) -0.0003(14) 0.0133(13) -0.0001(12)
C9 0.0665(17) 0.0672(17) 0.0519(16) 0.0133(13) 0.0220(13) 0.0213(14)
C24 0.0559(15) 0.0659(17) 0.0501(15) 0.0071(13) 0.0051(12) -0.0011(13)
C14 0.0602(16) 0.0616(16) 0.0530(16) -0.0011(13) 0.0055(12) -0.0038(13)
C23 0.0554(15) 0.0695(18) 0.0457(14) 0.0014(12) -0.0023(12) 0.0009(13)
C10 0.0736(19) 0.0669(18) 0.069(2) 0.0256(15) 0.0315(16) 0.0121(15)
C5 0.0646(18) 0.088(2) 0.0576(17) 0.0027(15) 0.0043(14) -0.0189(15)
C17 0.0680(18) 0.0764(19) 0.0507(16) 0.0068(14) 0.0041(13) -0.0046(15)
C18 0.0652(17) 0.078(2) 0.0627(18) 0.0153(15) 0.0148(14) -0.0072(15)
C6 0.0553(18) 0.148(4) 0.0538(18) 0.018(2) -0.0005(14) -0.039(2)
C12 0.076(2) 0.0586(18) 0.110(3) 0.0156(17) 0.0255(19) -0.0051(15)
C3 0.0589(18) 0.071(2) 0.114(3) -0.0091(19) 0.0043(18) 0.0080(15)
C8 0.105(3) 0.104(3) 0.0465(17) 0.0087(17) 0.0161(17) 0.015(2)
C1 0.059(2) 0.148(4) 0.063(2) 0.005(2) 0.0131(16) 0.019(2)
N1 0.0570(18) 0.278(5) 0.123(3) 0.000(3) 0.0122(19) 0.047(3)
C2 0.069(2) 0.110(3) 0.134(4) -0.017(3) 0.005(2) 0.028(2)

loop_
_atom_type_symbol
_atom_type_description
_atom_type_scat_dispersion_real
_atom_type_scat_dispersion_imag
_atom_type_scat_source
C C 0.0033 0.0016 'International Tables Vol C Tables 4.2.6.8 and 6.1.1.4'
H H 0.0000 0.0000 'International Tables Vol C Tables 4.2.6.8 and 6.1.1.4'
N N 0.0061 0.0033 'International Tables Vol C Tables 4.2.6.8 and 6.1.1.4'
O O 0.0106 0.0060 'International Tables Vol C Tables 4.2.6.8 and 6.1.1.4'
S S 0.1246 0.1234 'International Tables Vol C Tables 4.2.6.8 and 6.1.1.4'

loop_
_geom_angle_atom_site_label_1
_geom_angle_atom_site_label_2
_geom_angle_atom_site_label_3
_geom_angle
O1 S1 O2 117.46(13)
O1 S1 N2 103.01(12)
O2 S1 N2 110.64(12)
O1 S1 C4 108.44(12)
O2 S1 C4 108.12(13)
N2 S1 C4 108.86(12)
C25 O5 H5A 120(4)
C13 O3 H3A 109.5
C7 N2 S1 123.88(18)
C7 N2 H2A 121(3)
S1 N2 H2A 115(3)
N5 N6 C19 114.0(2)
C9 N3 C7 117.8(2)
C7 N4 C11 116.6(2)
N6 N5 C16 114.3(2)
H6A O6 H6B 115(4)
N4 C7 N3 124.9(2)
N4 C7 N2 120.8(2)
N3 C7 N2 114.3(2)
C5 C4 C3 119.0(3)
C5 C4 S1 122.5(2)
C3 C4 S1 118.5(2)
C24 C19 C20 120.1(2)
C24 C19 N6 124.5(2)
C20 C19 N6 115.4(2)
O5 C25 O4 123.6(2)
O5 C25 C22 117.1(2)
O4 C25 C22 119.3(2)
C21 C22 C23 119.0(2)
C21 C22 C25 120.2(2)
C23 C22 C25 120.8(2)
C17 C16 C15 119.5(2)
C17 C16 N5 116.5(2)
C15 C16 N5 124.1(2)
N4 C11 C10 121.8(3)
N4 C11 C12 116.3(3)
C10 C11 C12 121.9(3)
C20 C21 C22 120.4(2)
C20 C21 H21 119.8
C22 C21 H21 119.8
C21 C20 C19 120.2(2)
C21 C20 H20 119.9
C19 C20 H20 119.9
C14 C15 C16 119.6(3)
C14 C15 H15 120.2
C16 C15 H15 120.2
O3 C13 C18 118.3(3)
O3 C13 C14 121.8(3)
C18 C13 C14 119.9(2)
N3 C9 C10 119.9(3)
N3 C9 C8 115.9(3)
C10 C9 C8 124.2(3)
C23 C24 C19 119.4(3)
C23 C24 H24 120.3
C19 C24 H24 120.3
C13 C14 C15 120.5(3)
C13 C14 H14 119.8
C15 C14 H14 119.8
C24 C23 C22 120.9(2)
C24 C23 H23 119.5
C22 C23 H23 119.5
C9 C10 C11 119.0(3)
C9 C10 H10 120.5
C11 C10 H10 120.5
C4 C5 C6 118.8(3)
C4 C5 H5 120.6
C6 C5 H5 120.6
C16 C17 C18 120.8(3)
C16 C17 H17 119.6
C18 C17 H17 119.6
C13 C18 C17 119.8(3)
C13 C18 H18 120.1
C17 C18 H18 120.1
C1 C6 C5 120.5(3)
C1 C6 H6 119.8
C5 C6 H6 119.8
C11 C12 H12C 109.5
C11 C12 H12B 109.5
H12C C12 H12B 109.5
C11 C12 H12A 109.5
H12C C12 H12A 109.5
H12B C12 H12A 109.5
C2 C3 C4 121.1(3)
C2 C3 H3 119.4
C4 C3 H3 119.4
C9 C8 H8A 109.5
C9 C8 H8C 109.5
H8A C8 H8C 109.5
C9 C8 H8B 109.5
H8A C8 H8B 109.5
H8C C8 H8B 109.5
C2 C1 C6 119.1(3)
C2 C1 N1 121.9(4)
C6 C1 N1 119.0(4)
C1 N1 H1A 120.0
C1 N1 H1B 120.0
H1A N1 H1B 120.0
C1 C2 C3 121.6(4)
C1 C2 H2 119.2
C3 C2 H2 119.2

loop_
_geom_bond_atom_site_label_1
_geom_bond_atom_site_label_2
_geom_bond_distance
S1 O1 1.4322(19)
S1 O2 1.441(2)
S1 N2 1.626(2)
S1 C4 1.742(3)
O4 C25 1.267(3)
O5 C25 1.267(3)
O5 H5A 0.873(14)
O3 C13 1.373(3)
O3 H3A 0.8200
N2 C7 1.366(3)
N2 H2A 0.889(19)
N6 N5 1.246(3)
N6 C19 1.436(3)
N3 C9 1.350(3)
N3 C7 1.354(3)
N4 C7 1.330(3)
N4 C11 1.335(3)
N5 C16 1.421(3)
O6 H6A 0.93(5)
O6 H6B 0.86(5)
C4 C5 1.380(4)
C4 C3 1.380(4)
C19 C24 1.381(3)
C19 C20 1.382(4)
C25 C22 1.482(4)
C22 C21 1.383(3)
C22 C23 1.386(4)
C16 C17 1.377(4)
C16 C15 1.395(4)
C11 C10 1.385(4)
C11 C12 1.502(4)
C21 C20 1.376(4)
C21 H21 0.9300
C20 H20 0.9300
C15 C14 1.383(4)
C15 H15 0.9300
C13 C18 1.380(4)
C13 C14 1.382(4)
C9 C10 1.360(4)
C9 C8 1.509(4)
C24 C23 1.380(4)
C24 H24 0.9300
C14 H14 0.9300
C23 H23 0.9300
C10 H10 0.9300
C5 C6 1.415(5)
C5 H5 0.9300
C17 C18 1.383(4)
C17 H17 0.9300
C18 H18 0.9300
C6 C1 1.385(5)
C6 H6 0.9300
C12 H12C 0.9600
C12 H12B 0.9600
C12 H12A 0.9600
C3 C2 1.365(4)
C3 H3 0.9300
C8 H8A 0.9600
C8 H8C 0.9600
C8 H8B 0.9600
C1 C2 1.340(5)
C1 N1 1.391(4)
N1 H1A 0.8600
N1 H1B 0.8600
C2 H2 0.9300
